data_1523626
loop_
_publ_author_name
'Fjellvag, H.'
'Kjekshus, A.'

_publ_section_title
;
 Structural properties of Co3 Sn2, Ni3 Sn2 and some ternary derivatives
;
_journal_name_full 'Acta Chemica Scandinavica, Series A: (28,1974-)'
_journal_page_first 23
_journal_page_last 30
_journal_volume 40
_journal_year 1986
_chemical_formula_sum 'Ni2.7 Sn2'
_space_group_IT_number 62
_symmetry_space_group_name_Hall '-P 2ac 2n'
_symmetry_space_group_name_H-M 'P n m a'
_cell_angle_alpha 90
_cell_angle_beta 90
_cell_angle_gamma 90
_cell_formula_units_Z 4
_cell_length_a 7.0615
_cell_length_b 5.153
_cell_length_c 8.0903
_cell_volume 294.389
_citation_journal_id_ASTM ACAPCT
_cod_data_source_file Fjellvag_ACAPCT_1986_1495.cif
_cod_data_source_block Ni2.7Sn2
_cod_original_cell_volume 294.3891
_cod_database_code 1523626

loop_
_symmetry_equiv_pos_as_xyz
x,y,z
-x+1/2,-y,z+1/2
x+1/2,-y+1/2,-z+1/2
-x,y+1/2,-z
-x,-y,-z
x-1/2,y,-z-1/2
-x-1/2,y-1/2,z-1/2
x,-y-1/2,z

loop_
_atom_site_label
_atom_site_type_symbol
_atom_site_fract_x
_atom_site_fract_y
_atom_site_fract_z
_atom_site_occupancy
_atom_site_U_iso_or_equiv
Ni1 Ni 0.909 0.25 0.127 0.67 0.0
Ni2 Ni 0.248 0 0.119 1 0.0
Sn2 Sn 0.576 0.25 0.128 1 0.0
Sn1 Sn 0.593 0.25 0.647 1 0.0
